data_7023360
loop_
_publ_author_name
'Chiang, Ho-Wen'
'Su, Yo-Ting'
'Wu, Jing-Yun'

_publ_section_title
;
 Ligand dissociation/recoordination in fluorescent ionic
 zinc-salicylideneimine compounds: synthesis, characterization,
 photophysical properties, and (1)H NMR studies.
;
_journal_issue 42
_journal_name_full 'Dalton transactions (Cambridge, England : 2003)'
_journal_page_first 15169
_journal_page_last 15182
_journal_paper_doi 10.1039/c3dt51226f
_journal_volume 42
_journal_year 2013
_chemical_formula_sum 'C21 H27 Cl2 N3 O2 Zn'
_chemical_formula_weight 489.73
_chemical_name_systematic
;
?
;
_space_group_IT_number 15
_symmetry_cell_setting monoclinic
_symmetry_space_group_name_Hall '-C 2yc'
_symmetry_space_group_name_H-M 'C 1 2/c 1'
_atom_sites_solution_hydrogens geom
_atom_sites_solution_primary direct
_atom_sites_solution_secondary difmap
_audit_creation_method SHELXL-97
_cell_angle_alpha 90.00
_cell_angle_beta 91.348(5)
_cell_angle_gamma 90.00
_cell_formula_units_Z 16
_cell_length_a 46.342(5)
_cell_length_b 7.1190(8)
_cell_length_c 27.418(3)
_cell_measurement_reflns_used 9930
_cell_measurement_temperature 296(2)
_cell_measurement_theta_max 25.14
_cell_measurement_theta_min 2.28
_cell_volume 9042.9(17)
_computing_cell_refinement 'Bruker SAINT'
_computing_data_collection 'Bruker SMART'
_computing_data_reduction 'Bruker SAINT'
_computing_structure_refinement 'SHELXL-97 (Sheldrick, 1997)'
_computing_structure_solution 'SHELXS-97 (Sheldrick, 1990)'
_diffrn_ambient_temperature 296(2)
_diffrn_measured_fraction_theta_full 0.951
_diffrn_measured_fraction_theta_max 0.951
_diffrn_measurement_device_type 'CCD area detector'
_diffrn_measurement_method 'phi and omega scans'
_diffrn_radiation_monochromator graphite
_diffrn_radiation_source 'fine-focus sealed tube'
_diffrn_radiation_type MoK\a
_diffrn_radiation_wavelength 0.71073
_diffrn_reflns_av_R_equivalents 0.0319
_diffrn_reflns_av_sigmaI/netI 0.0462
_diffrn_reflns_limit_h_max 54
_diffrn_reflns_limit_h_min -55
_diffrn_reflns_limit_k_max 6
_diffrn_reflns_limit_k_min -8
_diffrn_reflns_limit_l_max 32
_diffrn_reflns_limit_l_min -32
_diffrn_reflns_number 25280
_diffrn_reflns_theta_full 25.17
_diffrn_reflns_theta_max 25.17
_diffrn_reflns_theta_min 0.88
_exptl_absorpt_coefficient_mu 1.344
_exptl_absorpt_correction_T_max 0.7452
_exptl_absorpt_correction_T_min 0.5854
_exptl_absorpt_correction_type multi-scan
_exptl_absorpt_process_details 'Bruker SADABS, 1996'
_exptl_crystal_colour orange
_exptl_crystal_density_diffrn 1.439
_exptl_crystal_density_method 'not measured'
_exptl_crystal_description block
_exptl_crystal_F_000 4064
_exptl_crystal_size_max 0.26
_exptl_crystal_size_mid 0.20
_exptl_crystal_size_min 0.18
_refine_diff_density_max 2.121
_refine_diff_density_min -1.064
_refine_diff_density_rms 0.233
_refine_ls_extinction_method none
_refine_ls_goodness_of_fit_ref 1.147
_refine_ls_hydrogen_treatment constr
_refine_ls_matrix_type full
_refine_ls_number_parameters 525
_refine_ls_number_reflns 7741
_refine_ls_number_restraints 0
_refine_ls_restrained_S_all 1.147
_refine_ls_R_factor_all 0.1191
_refine_ls_R_factor_gt 0.1085
_refine_ls_shift/su_max 0.000
_refine_ls_shift/su_mean 0.000
_refine_ls_structure_factor_coef Fsqd
_refine_ls_weighting_details 'calc w=1/[\s^2^(Fo^2^)+(0.0000P)^2^+1044.9961P] where P=(Fo^2^+2Fc^2^)/3'
_refine_ls_weighting_scheme calc
_refine_ls_wR_factor_gt 0.3045
_refine_ls_wR_factor_ref 0.3087
_reflns_number_gt 6646
_reflns_number_total 7741
_reflns_threshold_expression >2sigma(I)
_cod_data_source_file c3dt51226f.txt
_cod_data_source_block cpd4
_cod_depositor_comments
;
The following automatic conversions were performed:

'_symmetry_cell_setting' value 'Monoclinic' changed to 'monoclinic'
according to /home/saulius/struct/CIF-dictionaries/cif_core.dic
dictionary named 'cif_core.dic' version 2.4.2 from 2011-04-26.

Automatic conversion script
Id: cif_fix_values 1891 2012-01-12 08:04:46Z andrius 
;
_cod_original_sg_symbol_H-M 'C2/c '
_cod_database_code 7023360

loop_
_symmetry_equiv_pos_as_xyz
'x, y, z'
'-x, y, -z+1/2'
'x+1/2, y+1/2, z'
'-x+1/2, y+1/2, -z+1/2'
'-x, -y, -z'
'x, -y, z-1/2'
'-x+1/2, -y+1/2, -z'
'x+1/2, -y+1/2, z-1/2'

loop_
_atom_site_label
_atom_site_type_symbol
_atom_site_fract_x
_atom_site_fract_y
_atom_site_fract_z
_atom_site_U_iso_or_equiv
_atom_site_adp_type
_atom_site_occupancy
_atom_site_symmetry_multiplicity
_atom_site_calc_flag
_atom_site_refinement_flags
Zn1 Zn 0.07059(3) 0.5351(2) 0.46603(5) 0.0158(4) Uani 1 1 d .
Zn2 Zn 0.18037(3) 0.4221(2) 0.21244(5) 0.0158(4) Uani 1 1 d .
Cl1 Cl 0.05438(7) 0.2406(5) 0.45408(12) 0.0210(7) Uani 1 1 d .
Cl2 Cl 0.10571(6) 0.6140(5) 0.41532(11) 0.0218(7) Uani 1 1 d .
Cl3 Cl 0.14503(7) 0.5724(6) 0.17190(12) 0.0256(8) Uani 1 1 d .
Cl4 Cl 0.19121(7) 0.1355(5) 0.18409(12) 0.0236(7) Uani 1 1 d .
O1 O 0.08498(17) 0.5922(14) 0.5318(3) 0.019(2) Uani 1 1 d .
O2 O 0.01322(19) 0.6143(15) 0.6901(3) 0.024(2) Uani 1 1 d .
O3 O 0.16993(18) 0.4185(14) 0.2812(3) 0.019(2) Uani 1 1 d .
O4 O 0.23437(19) 0.6363(16) 0.4437(3) 0.026(2) Uani 1 1 d .
N1 N 0.0343(2) 0.6995(15) 0.4732(4) 0.014(2) Uani 1 1 d .
N2 N -0.0451(3) 0.927(2) 0.2694(4) 0.031(3) Uani 1 1 d .
N3 N 0.1286(2) 0.8604(16) 0.5400(4) 0.019(2) Uani 1 1 d .
H101 H 0.1166 0.7737 0.5440 0.023 Uiso 1 1 d R
N4 N 0.2186(2) 0.5573(16) 0.2234(4) 0.015(2) Uani 1 1 d .
N5 N 0.2927(2) 0.6645(19) 0.0149(4) 0.026(3) Uani 1 1 d .
N6 N 0.3788(2) 0.7020(16) 0.2115(4) 0.015(2) Uani 1 1 d .
H102 H 0.3633 0.7633 0.2092 0.018 Uiso 1 1 d R
C1 C 0.0376(3) 0.668(2) 0.5623(4) 0.017(3) Uani 1 1 d .
C2 C 0.0665(3) 0.600(2) 0.5680(5) 0.020(3) Uani 1 1 d .
C3 C 0.0752(3) 0.541(2) 0.6153(5) 0.021(3) Uani 1 1 d .
H3 H 0.0937 0.4921 0.6200 0.025 Uiso 1 1 calc R
C4 C 0.0577(3) 0.553(2) 0.6540(5) 0.021(3) Uani 1 1 d .
H4 H 0.0647 0.5184 0.6848 0.025 Uiso 1 1 calc R
C5 C 0.0292(3) 0.617(2) 0.6484(5) 0.020(3) Uani 1 1 d .
C6 C 0.0195(3) 0.6780(19) 0.6032(4) 0.016(3) Uani 1 1 d .
H6 H 0.0009 0.7261 0.5995 0.020 Uiso 1 1 calc R
C7 C 0.0247(2) 0.7268(18) 0.5169(4) 0.013(3) Uani 1 1 d .
H7 H 0.0074 0.7924 0.5188 0.016 Uiso 1 1 calc R
C8 C 0.0169(3) 0.7538(18) 0.4321(4) 0.015(3) Uani 1 1 d .
C9 C -0.0128(3) 0.7956(19) 0.4339(5) 0.0169(19) Uani 1 1 d .
H9 H -0.0221 0.7928 0.4636 0.020 Uiso 1 1 calc R
C10 C -0.0279(3) 0.8402(19) 0.3921(4) 0.017(3) Uani 1 1 d .
H10 H -0.0475 0.8673 0.3937 0.021 Uiso 1 1 calc R
C11 C -0.0147(3) 0.846(2) 0.3476(5) 0.021(3) Uani 1 1 d .
C12 C 0.0150(3) 0.806(2) 0.3446(4) 0.020(3) Uani 1 1 d .
H12 H 0.0240 0.8102 0.3147 0.023 Uiso 1 1 calc R
C13 C 0.0304(3) 0.7606(19) 0.3864(4) 0.0169(19) Uani 1 1 d .
H13 H 0.0500 0.7342 0.3846 0.020 Uiso 1 1 calc R
C14 C -0.0317(3) 0.893(2) 0.3035(5) 0.022(3) Uani 1 1 d .
C15 C -0.0158(3) 0.674(2) 0.6863(5) 0.022(3) Uani 1 1 d .
H15A H -0.0164 0.8059 0.6792 0.033 Uiso 1 1 calc R
H15B H -0.0252 0.6504 0.7165 0.033 Uiso 1 1 calc R
H15C H -0.0255 0.6059 0.6605 0.033 Uiso 1 1 calc R
C16 C 0.1147(3) 0.998(2) 0.5045(6) 0.031(4) Uani 1 1 d .
H16A H 0.1128 0.9386 0.4728 0.037 Uiso 1 1 calc R
H16B H 0.0954 1.0266 0.5153 0.037 Uiso 1 1 calc R
C17 C 0.1308(3) 1.175(3) 0.4994(8) 0.053(5) Uani 1 1 d .
H17A H 0.1318 1.2386 0.5303 0.079 Uiso 1 1 calc R
H17B H 0.1210 1.2540 0.4758 0.079 Uiso 1 1 calc R
H17C H 0.1499 1.1486 0.4887 0.079 Uiso 1 1 calc R
C18 C 0.1555(3) 0.776(2) 0.5190(5) 0.021(3) Uani 1 1 d .
H18A H 0.1510 0.7292 0.4864 0.025 Uiso 1 1 calc R
H18B H 0.1701 0.8722 0.5164 0.025 Uiso 1 1 calc R
C19 C 0.1671(3) 0.617(2) 0.5500(5) 0.025(3) Uani 1 1 d .
H19A H 0.1723 0.6639 0.5818 0.037 Uiso 1 1 calc R
H19B H 0.1838 0.5650 0.5350 0.037 Uiso 1 1 calc R
H19C H 0.1526 0.5219 0.5528 0.037 Uiso 1 1 calc R
C20 C 0.1337(3) 0.934(3) 0.5902(5) 0.031(4) Uani 1 1 d .
H20A H 0.1489 1.0280 0.5896 0.038 Uiso 1 1 calc R
H20B H 0.1404 0.8322 0.6111 0.038 Uiso 1 1 calc R
C21 C 0.1073(3) 1.020(3) 0.6116(7) 0.045(5) Uani 1 1 d .
H21A H 0.0918 0.9295 0.6107 0.067 Uiso 1 1 calc R
H21B H 0.1017 1.1285 0.5931 0.067 Uiso 1 1 calc R
H21C H 0.1114 1.0554 0.6448 0.067 Uiso 1 1 calc R
C22 C 0.2154(3) 0.5514(19) 0.3127(4) 0.014(3) Uani 1 1 d .
C23 C 0.1863(3) 0.4826(18) 0.3179(4) 0.014(3) Uani 1 1 d .
C24 C 0.1756(3) 0.486(2) 0.3650(5) 0.022(3) Uani 1 1 d .
H24 H 0.1564 0.4503 0.3689 0.027 Uiso 1 1 calc R
C25 C 0.1909(3) 0.537(2) 0.4051(5) 0.017(3) Uani 1 1 d .
H25 H 0.1825 0.5363 0.4356 0.020 Uiso 1 1 calc R
C26 C 0.2206(3) 0.593(2) 0.4002(4) 0.018(3) Uani 1 1 d .
C27 C 0.2315(3) 0.6018(19) 0.3549(4) 0.018(3) Uani 1 1 d .
H27 H 0.2504 0.6427 0.3515 0.021 Uiso 1 1 calc R
C28 C 0.2291(3) 0.5840(19) 0.2673(4) 0.015(3) Uani 1 1 d .
H28 H 0.2479 0.6301 0.2694 0.018 Uiso 1 1 calc R
C29 C 0.2354(3) 0.5914(18) 0.1815(4) 0.014(3) Uani 1 1 d .
C30 C 0.2654(3) 0.5578(19) 0.1819(5) 0.016(3) Uani 1 1 d .
H30 H 0.2752 0.5221 0.2104 0.019 Uiso 1 1 calc R
C31 C 0.2797(3) 0.580(2) 0.1385(5) 0.020(3) Uani 1 1 d .
H31 H 0.2994 0.5551 0.1379 0.024 Uiso 1 1 calc R
C32 C 0.2655(3) 0.637(2) 0.0961(5) 0.018(3) Uani 1 1 d .
C33 C 0.2360(3) 0.678(2) 0.0961(5) 0.020(3) Uani 1 1 d .
H33 H 0.2265 0.7205 0.0679 0.024 Uiso 1 1 calc R
C34 C 0.2210(3) 0.653(2) 0.1392(4) 0.018(3) Uani 1 1 d .
H34 H 0.2013 0.6788 0.1397 0.021 Uiso 1 1 calc R
C35 C 0.2809(3) 0.653(2) 0.0508(5) 0.019(3) Uani 1 1 d .
C36 C 0.2648(3) 0.684(2) 0.4393(5) 0.022(3) Uani 1 1 d .
H36A H 0.2750 0.5790 0.4262 0.034 Uiso 1 1 calc R
H36B H 0.2728 0.7155 0.4708 0.034 Uiso 1 1 calc R
H36C H 0.2666 0.7901 0.4178 0.034 Uiso 1 1 calc R
C37 C 0.4010(3) 0.8195(19) 0.2399(5) 0.017(3) Uani 1 1 d .
H37A H 0.3942 0.8406 0.2727 0.020 Uiso 1 1 calc R
H37B H 0.4190 0.7496 0.2427 0.020 Uiso 1 1 calc R
C38 C 0.4068(3) 1.007(2) 0.2162(5) 0.027(3) Uani 1 1 d .
H38A H 0.4173 0.9876 0.1868 0.041 Uiso 1 1 calc R
H38B H 0.4180 1.0842 0.2383 0.041 Uiso 1 1 calc R
H38C H 0.3888 1.0679 0.2084 0.041 Uiso 1 1 calc R
C39 C 0.3877(3) 0.658(2) 0.1600(4) 0.019(3) Uani 1 1 d .
H39A H 0.3716 0.5984 0.1429 0.022 Uiso 1 1 calc R
H39B H 0.3916 0.7753 0.1434 0.022 Uiso 1 1 calc R
C40 C 0.4135(3) 0.534(2) 0.1569(5) 0.027(3) Uani 1 1 d .
H40A H 0.4293 0.5877 0.1754 0.040 Uiso 1 1 calc R
H40B H 0.4188 0.5214 0.1234 0.040 Uiso 1 1 calc R
H40C H 0.4091 0.4121 0.1698 0.040 Uiso 1 1 calc R
C41 C 0.3717(3) 0.530(2) 0.2404(5) 0.018(3) Uani 1 1 d .
H41A H 0.3657 0.5683 0.2725 0.022 Uiso 1 1 calc R
H41B H 0.3890 0.4546 0.2444 0.022 Uiso 1 1 calc R
C42 C 0.3479(3) 0.411(2) 0.2163(5) 0.026(3) Uani 1 1 d .
H42A H 0.3310 0.4868 0.2106 0.039 Uiso 1 1 calc R
H42B H 0.3432 0.3083 0.2375 0.039 Uiso 1 1 calc R
H42C H 0.3544 0.3624 0.1859 0.039 Uiso 1 1 calc R

loop_
_atom_site_aniso_label
_atom_site_aniso_U_11
_atom_site_aniso_U_22
_atom_site_aniso_U_33
_atom_site_aniso_U_23
_atom_site_aniso_U_13
_atom_site_aniso_U_12
Zn1 0.0113(7) 0.0172(8) 0.0188(8) -0.0014(6) -0.0015(5) 0.0020(6)
Zn2 0.0100(7) 0.0207(9) 0.0166(7) -0.0018(6) -0.0016(5) -0.0028(6)
Cl1 0.0168(15) 0.0194(18) 0.0267(17) -0.0023(14) -0.0015(12) 0.0002(13)
Cl2 0.0155(15) 0.029(2) 0.0211(16) 0.0008(14) 0.0019(12) 0.0028(14)
Cl3 0.0148(15) 0.037(2) 0.0245(17) 0.0017(15) -0.0053(12) 0.0008(15)
Cl4 0.0193(15) 0.0205(19) 0.0310(18) -0.0058(14) 0.0025(13) -0.0014(14)
O1 0.009(4) 0.031(6) 0.017(4) -0.004(4) -0.004(3) -0.003(4)
O2 0.020(5) 0.033(6) 0.020(5) -0.001(4) 0.002(4) -0.003(4)
O3 0.016(4) 0.032(6) 0.010(4) -0.002(4) 0.000(3) -0.001(4)
O4 0.019(5) 0.043(7) 0.015(5) -0.003(4) -0.002(4) -0.010(5)
N1 0.016(5) 0.010(6) 0.014(5) -0.001(4) -0.007(4) -0.004(4)
N2 0.031(7) 0.036(8) 0.025(7) 0.001(6) -0.011(5) 0.000(6)
N3 0.010(5) 0.014(6) 0.034(6) -0.001(5) -0.005(4) -0.002(5)
N4 0.015(5) 0.015(6) 0.014(5) 0.000(4) -0.002(4) 0.000(5)
N5 0.025(6) 0.031(8) 0.023(6) -0.002(5) 0.001(5) 0.002(6)
N6 0.008(5) 0.019(6) 0.019(5) 0.002(5) -0.003(4) 0.001(4)
C1 0.018(6) 0.020(7) 0.013(6) -0.001(5) -0.006(5) -0.010(6)
C2 0.020(7) 0.020(8) 0.019(7) -0.004(6) 0.001(5) -0.006(6)
C3 0.009(6) 0.024(8) 0.029(7) -0.004(6) -0.006(5) 0.009(6)
C4 0.024(7) 0.018(8) 0.020(7) 0.002(6) -0.009(5) -0.007(6)
C5 0.020(7) 0.019(8) 0.022(7) -0.008(6) -0.001(5) -0.002(6)
C6 0.020(6) 0.015(7) 0.014(6) -0.005(5) -0.004(5) -0.003(5)
C7 0.011(6) 0.010(7) 0.018(6) 0.001(5) -0.001(5) -0.004(5)
C8 0.022(6) 0.010(7) 0.013(6) -0.004(5) -0.004(5) -0.001(5)
C9 0.016(4) 0.016(5) 0.019(5) -0.001(4) 0.000(4) -0.005(4)
C10 0.019(6) 0.014(7) 0.019(7) -0.004(5) -0.004(5) 0.006(5)
C11 0.026(7) 0.021(8) 0.016(7) 0.003(6) -0.010(5) 0.002(6)
C12 0.025(7) 0.023(8) 0.010(6) -0.001(5) -0.002(5) -0.003(6)
C13 0.016(4) 0.016(5) 0.019(5) -0.001(4) 0.000(4) -0.005(4)
C14 0.018(6) 0.023(8) 0.024(7) -0.002(6) 0.001(6) 0.002(6)
C15 0.017(6) 0.022(8) 0.028(7) -0.003(6) 0.006(5) -0.003(6)
C16 0.021(7) 0.024(9) 0.047(9) 0.001(7) -0.008(6) 0.016(6)
C17 0.018(8) 0.034(11) 0.106(16) 0.016(11) -0.004(9) 0.009(8)
C18 0.013(6) 0.034(9) 0.016(6) -0.001(6) -0.004(5) 0.000(6)
C19 0.015(6) 0.018(8) 0.041(8) -0.006(6) -0.002(6) 0.007(6)
C20 0.018(7) 0.046(11) 0.031(8) -0.013(7) 0.000(6) -0.005(7)
C21 0.031(9) 0.050(12) 0.053(11) -0.016(9) -0.001(8) 0.004(8)
C22 0.014(6) 0.014(7) 0.015(6) 0.000(5) -0.002(5) 0.003(5)
C23 0.015(6) 0.009(7) 0.019(6) 0.000(5) -0.007(5) 0.002(5)
C24 0.012(6) 0.038(9) 0.017(7) 0.002(6) -0.001(5) -0.001(6)
C25 0.012(6) 0.018(7) 0.021(7) -0.005(5) 0.003(5) 0.002(5)
C26 0.013(6) 0.030(8) 0.011(6) 0.003(6) -0.005(5) 0.000(6)
C27 0.016(6) 0.017(7) 0.020(7) 0.000(5) -0.004(5) 0.004(5)
C28 0.014(6) 0.011(7) 0.021(7) 0.001(5) -0.005(5) -0.002(5)
C29 0.012(6) 0.008(6) 0.023(7) -0.001(5) 0.000(5) -0.005(5)
C30 0.011(6) 0.016(7) 0.022(7) 0.001(5) -0.004(5) 0.002(5)
C31 0.021(7) 0.016(7) 0.022(7) -0.004(6) -0.002(5) -0.006(6)
C32 0.018(6) 0.018(8) 0.019(7) -0.008(5) 0.002(5) -0.003(6)
C33 0.021(7) 0.020(8) 0.019(7) -0.004(6) -0.006(5) 0.001(6)
C34 0.014(6) 0.026(8) 0.012(6) -0.002(5) -0.001(5) -0.001(6)
C35 0.022(7) 0.020(8) 0.015(7) 0.000(5) -0.003(5) 0.004(6)
C36 0.013(6) 0.023(8) 0.031(8) 0.001(6) -0.004(5) -0.004(6)
C37 0.011(6) 0.013(7) 0.025(7) -0.005(5) -0.001(5) 0.003(5)
C38 0.026(7) 0.028(9) 0.027(8) 0.002(6) -0.010(6) -0.003(7)
C39 0.019(6) 0.026(8) 0.011(6) 0.001(5) -0.009(5) -0.005(6)
C40 0.032(8) 0.027(9) 0.022(7) -0.001(6) 0.005(6) 0.011(7)
C41 0.012(6) 0.017(7) 0.026(7) 0.001(6) -0.003(5) 0.004(5)
C42 0.026(7) 0.021(8) 0.031(8) 0.004(6) -0.005(6) 0.000(6)

loop_
_atom_type_symbol
_atom_type_description
_atom_type_scat_dispersion_real
_atom_type_scat_dispersion_imag
_atom_type_scat_source
C C 0.0033 0.0016 'International Tables Vol C Tables 4.2.6.8 and 6.1.1.4'
H H 0.0000 0.0000 'International Tables Vol C Tables 4.2.6.8 and 6.1.1.4'
N N 0.0061 0.0033 'International Tables Vol C Tables 4.2.6.8 and 6.1.1.4'
O O 0.0106 0.0060 'International Tables Vol C Tables 4.2.6.8 and 6.1.1.4'
Cl Cl 0.1484 0.1585 'International Tables Vol C Tables 4.2.6.8 and 6.1.1.4'
Zn Zn 0.2839 1.4301 'International Tables Vol C Tables 4.2.6.8 and 6.1.1.4'

loop_
_geom_angle_atom_site_label_1
_geom_angle_atom_site_label_2
_geom_angle_atom_site_label_3
_geom_angle
O1 Zn1 N1 93.2(4)
O1 Zn1 Cl2 106.5(3)
N1 Zn1 Cl2 121.6(3)
O1 Zn1 Cl1 115.8(3)
N1 Zn1 Cl1 105.8(3)
Cl2 Zn1 Cl1 112.88(14)
O3 Zn2 N4 95.6(4)
O3 Zn2 Cl3 106.9(3)
N4 Zn2 Cl3 118.2(3)
O3 Zn2 Cl4 112.6(3)
N4 Zn2 Cl4 106.3(3)
Cl3 Zn2 Cl4 115.55(14)
C2 O1 Zn1 119.1(8)
C5 O2 C15 117.5(10)
C23 O3 Zn2 125.1(8)
C26 O4 C36 114.4(10)
C7 N1 C8 119.1(11)
C7 N1 Zn1 118.0(8)
C8 N1 Zn1 121.9(8)
C20 N3 C18 112.3(10)
C20 N3 C16 115.0(12)
C18 N3 C16 110.9(11)
C28 N4 C29 121.3(11)
C28 N4 Zn2 120.9(8)
C29 N4 Zn2 116.9(8)
C41 N6 C39 113.1(10)
C41 N6 C37 109.3(9)
C39 N6 C37 113.2(9)
C6 C1 C2 120.1(11)
C6 C1 C7 115.4(11)
C2 C1 C7 124.5(11)
O1 C2 C3 119.8(12)
O1 C2 C1 123.5(11)
C3 C2 C1 116.7(11)
C4 C3 C2 122.4(12)
C3 C4 C5 121.0(12)
O2 C5 C6 125.6(12)
O2 C5 C4 115.3(12)
C6 C5 C4 119.1(12)
C5 C6 C1 120.6(12)
N1 C7 C1 127.5(12)
C9 C8 C13 118.6(11)
C9 C8 N1 124.4(11)
C13 C8 N1 117.0(11)
C10 C9 C8 120.0(12)
C9 C10 C11 121.3(12)
C10 C11 C12 120.0(11)
C10 C11 C14 119.5(12)
C12 C11 C14 120.4(12)
C13 C12 C11 119.3(12)
C12 C13 C8 120.8(12)
N2 C14 C11 178.9(17)
C17 C16 N3 113.9(12)
C19 C18 N3 111.9(11)
N3 C20 C21 113.0(12)
C27 C22 C28 115.8(11)
C27 C22 C23 118.9(11)
C28 C22 C23 125.2(11)
O3 C23 C24 119.8(11)
O3 C23 C22 124.1(11)
C24 C23 C22 116.1(11)
C25 C24 C23 124.5(12)
C24 C25 C26 119.2(11)
C27 C26 O4 127.4(12)
C27 C26 C25 118.5(11)
O4 C26 C25 114.1(10)
C26 C27 C22 122.5(12)
N4 C28 C22 128.0(12)
C34 C29 C30 120.8(11)
C34 C29 N4 117.7(11)
C30 C29 N4 121.5(11)
C31 C30 C29 117.9(11)
C30 C31 C32 121.7(12)
C31 C32 C33 120.5(12)
C31 C32 C35 120.5(12)
C33 C32 C35 119.0(12)
C34 C33 C32 118.7(12)
C29 C34 C33 120.3(12)
N5 C35 C32 179.0(15)
C38 C37 N6 112.8(10)
C40 C39 N6 114.4(10)
N6 C41 C42 113.0(10)

loop_
_geom_bond_atom_site_label_1
_geom_bond_atom_site_label_2
_geom_bond_distance
Zn1 O1 1.950(8)
Zn1 N1 2.062(11)
Zn1 Cl2 2.237(3)
Zn1 Cl1 2.249(4)
Zn2 O3 1.957(8)
Zn2 N4 2.031(10)
Zn2 Cl3 2.231(4)
Zn2 Cl4 2.244(4)
O1 C2 1.328(15)
O2 C5 1.377(16)
O2 C15 1.410(16)
O3 C23 1.327(15)
O4 C26 1.373(15)
O4 C36 1.457(15)
N1 C7 1.303(15)
N1 C8 1.425(15)
N2 C14 1.138(17)
N3 C20 1.487(17)
N3 C18 1.509(16)
N3 C16 1.515(18)
N4 C28 1.301(15)
N4 C29 1.425(16)
N5 C35 1.140(17)
N6 C41 1.496(17)
N6 C39 1.512(16)
N6 C37 1.528(16)
C1 C6 1.418(18)
C1 C2 1.427(19)
C1 C7 1.432(17)
C2 C3 1.414(18)
C3 C4 1.353(19)
C4 C5 1.405(19)
C5 C6 1.378(18)
C8 C9 1.408(18)
C8 C13 1.415(17)
C9 C10 1.367(18)
C10 C11 1.379(18)
C11 C12 1.406(19)
C11 C14 1.466(18)
C12 C13 1.376(18)
C16 C17 1.47(2)
C18 C19 1.504(19)
C20 C21 1.50(2)
C22 C27 1.410(17)
C22 C28 1.429(17)
C22 C23 1.443(17)
C23 C24 1.396(18)
C24 C25 1.347(18)
C25 C26 1.438(17)
C26 C27 1.356(17)
C29 C34 1.396(17)
C29 C30 1.410(17)
C30 C31 1.386(18)
C31 C32 1.386(19)
C32 C33 1.398(18)
C32 C35 1.452(18)
C33 C34 1.396(18)
C37 C38 1.51(2)
C39 C40 1.494(19)
C41 C42 1.533(18)
